data_7154121
loop_
_publ_author_name
'Yeh, Chien-Hung'
'Chen, Wei-Chen'
'Gandeepan, Parthasarathy'
'Hong, Ya-Chun'
'Shih, Cheng-Hung'
'Cheng, Chien-Hong'

_publ_section_title
;
 Rh(III)-catalyzed dual directing group assisted sterically hindered C-H
 bond activation: a unique route to meta and ortho substituted
 benzofurans.
;
_journal_issue 45
_journal_name_full 'Organic &amp; biomolecular chemistry'
_journal_page_first 9105
_journal_page_last 9108
_journal_paper_doi 10.1039/c4ob01876a
_journal_volume 12
_journal_year 2014
_chemical_formula_sum 'C44 H30 N2 O4'
_chemical_formula_weight 650.70
_chemical_name_systematic
; 
 ? 
;
_space_group_IT_number 15
_symmetry_cell_setting monoclinic
_symmetry_space_group_name_Hall '-C 2yc'
_symmetry_space_group_name_H-M 'C 1 2/c 1'
_atom_sites_solution_hydrogens geom
_atom_sites_solution_primary direct
_atom_sites_solution_secondary difmap
_audit_creation_method SHELXL-97
_cell_angle_alpha 90.00
_cell_angle_beta 101.271(2)
_cell_angle_gamma 90.00
_cell_formula_units_Z 4
_cell_length_a 25.919(3)
_cell_length_b 11.2554(14)
_cell_length_c 11.6261(14)
_cell_measurement_reflns_used 2150
_cell_measurement_temperature 100(2)
_cell_measurement_theta_max 26.3069
_cell_measurement_theta_min 2.5589
_cell_volume 3326.3(7)
_computing_cell_refinement 'SAINT V7.68A (Bruker AXS, 2009)'
_computing_data_collection 'APEX2 (Bruker AXS, 2010)'
_computing_data_reduction 'SAINT V7.68A (Bruker AXS, 2009)'
_computing_molecular_graphics 'SHELXTL (Sheldrick, 2008)'
_computing_publication_material SHELXTL
_computing_structure_refinement 'SHELXL-97 (Sheldrick, 2008)'
_computing_structure_solution 'SHELXS-97 (Sheldrick, 2008)'
_diffrn_ambient_temperature 100(2)
_diffrn_detector_area_resol_mean 8.3333
_diffrn_measured_fraction_theta_full 0.996
_diffrn_measured_fraction_theta_max 0.996
_diffrn_measurement_device_type 'Bruker APEX-II CCD'
_diffrn_measurement_method '\f and \w scans'
_diffrn_radiation_monochromator graphite
_diffrn_radiation_source 'fine-focus sealed tube'
_diffrn_radiation_type MoK\a
_diffrn_radiation_wavelength 0.71073
_diffrn_reflns_av_R_equivalents 0.0487
_diffrn_reflns_av_sigmaI/netI 0.0424
_diffrn_reflns_limit_h_max 32
_diffrn_reflns_limit_h_min -32
_diffrn_reflns_limit_k_max 13
_diffrn_reflns_limit_k_min -14
_diffrn_reflns_limit_l_max 14
_diffrn_reflns_limit_l_min -14
_diffrn_reflns_number 13500
_diffrn_reflns_theta_full 26.48
_diffrn_reflns_theta_max 26.48
_diffrn_reflns_theta_min 1.60
_exptl_absorpt_coefficient_mu 0.083
_exptl_absorpt_correction_T_max 0.9486
_exptl_absorpt_correction_T_min 0.8035
_exptl_absorpt_correction_type multi-scan
_exptl_absorpt_process_details 'SADABS V2008/1 (Bruker AXS)'
_exptl_crystal_colour Colorless
_exptl_crystal_density_diffrn 1.299
_exptl_crystal_density_meas ?
_exptl_crystal_density_method 'not measured'
_exptl_crystal_description Lump
_exptl_crystal_F_000 1360
_exptl_crystal_size_max 0.25
_exptl_crystal_size_mid 0.22
_exptl_crystal_size_min 0.15
_refine_diff_density_max 0.835
_refine_diff_density_min -0.249
_refine_diff_density_rms 0.050
_refine_ls_extinction_method none
_refine_ls_goodness_of_fit_ref 1.031
_refine_ls_hydrogen_treatment constr
_refine_ls_matrix_type full
_refine_ls_number_parameters 227
_refine_ls_number_reflns 3428
_refine_ls_number_restraints 0
_refine_ls_restrained_S_all 1.031
_refine_ls_R_factor_all 0.0723
_refine_ls_R_factor_gt 0.0494
_refine_ls_shift/su_max 0.010
_refine_ls_shift/su_mean 0.000
_refine_ls_structure_factor_coef Fsqd
_refine_ls_weighting_details 'calc w=1/[\s^2^(Fo^2^)+(0.0707P)^2^+2.5441P] where P=(Fo^2^+2Fc^2^)/3'
_refine_ls_weighting_scheme calc
_refine_ls_wR_factor_gt 0.1252
_refine_ls_wR_factor_ref 0.1394
_reflns_number_gt 2535
_reflns_number_total 3428
_reflns_threshold_expression >2sigma(I)
_cod_data_source_file c4ob01876a2.cif
_cod_data_source_block mo_130940lt_0m
_cod_depositor_comments
;Adding full bibliography for 7154119--7154121.cif.

The following automatic conversions were performed:

'_exptl_crystal_density_meas' value 'not measured' was changed to '?'
- the value is perceived as not measured.

Automatic conversion script
Id: cif_fix_values 3008 2015-01-20 13:52:24Z robertas 
;
_cod_database_code 7154121

loop_
_symmetry_equiv_pos_as_xyz
'x, y, z'
'-x, y, -z+1/2'
'x+1/2, y+1/2, z'
'-x+1/2, y+1/2, -z+1/2'
'-x, -y, -z'
'x, -y, z-1/2'
'-x+1/2, -y+1/2, -z'
'x+1/2, -y+1/2, z-1/2'

loop_
_atom_site_label
_atom_site_type_symbol
_atom_site_fract_x
_atom_site_fract_y
_atom_site_fract_z
_atom_site_U_iso_or_equiv
_atom_site_adp_type
_atom_site_occupancy
_atom_site_symmetry_multiplicity
_atom_site_calc_flag
_atom_site_refinement_flags
O1 O 0.18654(5) 0.14585(12) 0.39458(11) 0.0235(3) Uani 1 1 d .
O2 O 0.01972(5) 0.36779(13) -0.01938(12) 0.0292(3) Uani 1 1 d .
N1 N 0.04993(7) 0.33383(14) 0.08710(14) 0.0246(4) Uani 1 1 d .
C1 C 0.33602(8) -0.01766(18) 0.23811(19) 0.0306(5) Uani 1 1 d .
H1A H 0.3685 -0.0529 0.2308 0.037 Uiso 1 1 calc R
C2 C 0.33382(8) 0.0607(2) 0.3282(2) 0.0315(5) Uani 1 1 d .
H2 H 0.3650 0.0797 0.3831 0.038 Uiso 1 1 calc R
C3 C 0.28641(8) 0.11195(19) 0.33915(18) 0.0275(5) Uani 1 1 d .
H3 H 0.2854 0.1663 0.4012 0.033 Uiso 1 1 calc R
C4 C 0.24027(7) 0.08461(17) 0.26006(17) 0.0225(4) Uani 1 1 d .
C5 C 0.18985(8) 0.13414(17) 0.27720(16) 0.0223(4) Uani 1 1 d .
C6 C 0.14451(7) 0.16692(17) 0.20494(17) 0.0211(4) Uani 1 1 d .
C7 C 0.10851(7) 0.20061(16) 0.28064(16) 0.0201(4) Uani 1 1 d .
C8 C 0.05582(7) 0.23930(16) 0.26691(16) 0.0189(4) Uani 1 1 d .
C9 C 0.02364(7) 0.27610(15) 0.15294(16) 0.0192(4) Uani 1 1 d .
C10 C 0.03298(7) 0.24679(16) 0.36724(16) 0.0200(4) Uani 1 1 d .
C11 C 0.24273(8) 0.00561(18) 0.16865(18) 0.0289(5) Uani 1 1 d .
H11 H 0.2117 -0.0138 0.1136 0.035 Uiso 1 1 calc R
C12 C 0.29052(9) -0.0445(2) 0.1584(2) 0.0337(5) Uani 1 1 d .
H12 H 0.2920 -0.0980 0.0959 0.040 Uiso 1 1 calc R
C13 C 0.13645(7) 0.18293(16) 0.39496(17) 0.0215(4) Uani 1 1 d .
C14 C 0.13485(8) 0.16077(17) 0.07512(17) 0.0241(4) Uani 1 1 d .
C15 C 0.16991(9) 0.2135(2) 0.0131(2) 0.0360(5) Uani 1 1 d .
H15 H 0.1992 0.2574 0.0539 0.043 Uiso 1 1 calc R
C16 C 0.16204(11) 0.2020(2) -0.1077(2) 0.0481(7) Uani 1 1 d .
H16 H 0.1861 0.2373 -0.1495 0.058 Uiso 1 1 calc R
C17 C 0.11947(12) 0.1395(3) -0.1674(2) 0.0489(7) Uani 1 1 d .
H17 H 0.1145 0.1312 -0.2501 0.059 Uiso 1 1 calc R
C18 C 0.08392(10) 0.0887(2) -0.1074(2) 0.0403(6) Uani 1 1 d .
H18 H 0.0541 0.0472 -0.1490 0.048 Uiso 1 1 calc R
C19 C 0.09185(8) 0.09852(18) 0.01391(18) 0.0276(5) Uani 1 1 d .
H19 H 0.0678 0.0625 0.0552 0.033 Uiso 1 1 calc R
C20 C 0.06325(7) 0.22518(17) 0.48014(17) 0.0222(4) Uani 1 1 d .
H20 H 0.0473 0.2316 0.5468 0.027 Uiso 1 1 calc R
C21 C 0.11574(8) 0.19481(17) 0.49500(17) 0.0233(4) Uani 1 1 d .
H21 H 0.1367 0.1826 0.5708 0.028 Uiso 1 1 calc R
C22 C 0.05308(9) 0.4305(2) -0.08402(19) 0.0328(5) Uani 1 1 d .
H22A H 0.0653 0.5045 -0.0431 0.049 Uiso 1 1 calc R
H22B H 0.0333 0.4490 -0.1627 0.049 Uiso 1 1 calc R
H22C H 0.0835 0.3809 -0.0903 0.049 Uiso 1 1 calc R

loop_
_atom_site_aniso_label
_atom_site_aniso_U_11
_atom_site_aniso_U_22
_atom_site_aniso_U_33
_atom_site_aniso_U_23
_atom_site_aniso_U_13
_atom_site_aniso_U_12
O1 0.0199(7) 0.0292(7) 0.0220(7) 0.0003(6) 0.0054(5) 0.0019(5)
O2 0.0277(8) 0.0321(8) 0.0283(8) 0.0067(6) 0.0064(6) -0.0011(6)
N1 0.0336(9) 0.0216(8) 0.0197(9) 0.0027(7) 0.0085(7) 0.0036(7)
C1 0.0252(10) 0.0284(11) 0.0398(13) 0.0053(9) 0.0107(9) 0.0074(8)
C2 0.0236(11) 0.0347(12) 0.0352(12) -0.0003(9) 0.0033(9) 0.0012(9)
C3 0.0242(10) 0.0314(11) 0.0273(11) -0.0022(9) 0.0058(8) 0.0026(8)
C4 0.0231(10) 0.0216(9) 0.0239(10) 0.0047(8) 0.0068(8) 0.0032(8)
C5 0.0249(10) 0.0224(10) 0.0207(10) 0.0010(8) 0.0070(8) -0.0007(8)
C6 0.0213(9) 0.0199(9) 0.0233(10) 0.0006(7) 0.0072(8) -0.0016(7)
C7 0.0222(9) 0.0184(9) 0.0208(10) 0.0008(7) 0.0068(8) -0.0028(7)
C8 0.0203(9) 0.0155(9) 0.0215(10) -0.0008(7) 0.0055(8) -0.0031(7)
C9 0.0224(9) 0.0160(9) 0.0209(10) -0.0006(7) 0.0081(8) 0.0013(7)
C10 0.0211(9) 0.0169(9) 0.0226(10) -0.0004(7) 0.0059(8) -0.0020(7)
C11 0.0270(10) 0.0281(11) 0.0305(11) -0.0016(9) 0.0033(9) 0.0026(8)
C12 0.0387(13) 0.0301(11) 0.0339(12) -0.0054(9) 0.0106(10) 0.0070(9)
C13 0.0192(9) 0.0205(9) 0.0251(10) 0.0005(8) 0.0051(8) -0.0007(7)
C14 0.0271(10) 0.0240(10) 0.0231(10) 0.0047(8) 0.0096(8) 0.0095(8)
C15 0.0307(12) 0.0449(13) 0.0358(13) 0.0141(10) 0.0147(10) 0.0109(10)
C16 0.0541(16) 0.0606(17) 0.0376(14) 0.0239(13) 0.0285(13) 0.0239(14)
C17 0.0731(19) 0.0560(16) 0.0213(12) 0.0080(11) 0.0183(13) 0.0300(14)
C18 0.0585(16) 0.0339(12) 0.0261(12) -0.0026(9) 0.0026(11) 0.0148(11)
C19 0.0354(11) 0.0233(10) 0.0246(11) 0.0003(8) 0.0077(9) 0.0078(8)
C20 0.0248(10) 0.0225(10) 0.0211(10) -0.0002(8) 0.0085(8) -0.0004(8)
C21 0.0255(10) 0.0241(10) 0.0200(10) 0.0001(8) 0.0037(8) -0.0005(8)
C22 0.0380(12) 0.0343(12) 0.0288(12) 0.0097(9) 0.0128(10) -0.0017(9)

loop_
_atom_type_symbol
_atom_type_description
_atom_type_scat_dispersion_real
_atom_type_scat_dispersion_imag
_atom_type_scat_source
C C 0.0033 0.0016 'International Tables Vol C Tables 4.2.6.8 and 6.1.1.4'
H H 0.0000 0.0000 'International Tables Vol C Tables 4.2.6.8 and 6.1.1.4'
N N 0.0061 0.0033 'International Tables Vol C Tables 4.2.6.8 and 6.1.1.4'
O O 0.0106 0.0060 'International Tables Vol C Tables 4.2.6.8 and 6.1.1.4'

loop_
_geom_angle_atom_site_label_1
_geom_angle_atom_site_label_2
_geom_angle_atom_site_label_3
_geom_angle
_geom_angle_site_symmetry_1
_geom_angle_site_symmetry_3
C13 O1 C5 105.86(14) . .
N1 O2 C22 108.10(15) . .
C9 N1 O2 113.36(16) . .
C2 C1 C12 119.48(19) . .
C2 C1 H1A 120.3 . .
C12 C1 H1A 120.3 . .
C1 C2 C3 120.3(2) . .
C1 C2 H2 119.8 . .
C3 C2 H2 119.8 . .
C2 C3 C4 120.67(19) . .
C2 C3 H3 119.7 . .
C4 C3 H3 119.7 . .
C3 C4 C11 118.81(18) . .
C3 C4 C5 119.88(18) . .
C11 C4 C5 121.25(18) . .
C6 C5 O1 111.74(16) . .
C6 C5 C4 134.86(18) . .
O1 C5 C4 113.33(16) . .
C5 C6 C7 106.10(16) . .
C5 C6 C14 124.87(17) . .
C7 C6 C14 128.93(17) . .
C13 C7 C8 117.46(17) . .
C13 C7 C6 105.32(16) . .
C8 C7 C6 137.17(18) . .
C10 C8 C7 118.55(17) . .
C10 C8 C9 118.01(16) . .
C7 C8 C9 123.41(16) . .
N1 C9 C10 129.75(17) . 2
N1 C9 C8 113.57(16) . .
C10 C9 C8 116.62(15) 2 .
C8 C10 C20 120.79(17) . .
C8 C10 C9 116.52(16) . 2
C20 C10 C9 122.69(16) . 2
C12 C11 C4 119.9(2) . .
C12 C11 H11 120.0 . .
C4 C11 H11 120.0 . .
C1 C12 C11 120.8(2) . .
C1 C12 H12 119.6 . .
C11 C12 H12 119.6 . .
O1 C13 C21 124.03(17) . .
O1 C13 C7 110.91(16) . .
C21 C13 C7 124.98(18) . .
C19 C14 C15 119.2(2) . .
C19 C14 C6 120.27(17) . .
C15 C14 C6 120.51(19) . .
C16 C15 C14 120.1(2) . .
C16 C15 H15 120.0 . .
C14 C15 H15 120.0 . .
C17 C16 C15 120.3(2) . .
C17 C16 H16 119.9 . .
C15 C16 H16 119.9 . .
C16 C17 C18 120.3(2) . .
C16 C17 H17 119.9 . .
C18 C17 H17 119.9 . .
C17 C18 C19 119.9(2) . .
C17 C18 H18 120.1 . .
C19 C18 H18 120.1 . .
C18 C19 C14 120.3(2) . .
C18 C19 H19 119.8 . .
C14 C19 H19 119.8 . .
C21 C20 C10 120.91(17) . .
C21 C20 H20 119.5 . .
C10 C20 H20 119.5 . .
C13 C21 C20 117.06(18) . .
C13 C21 H21 121.5 . .
C20 C21 H21 121.5 . .
O2 C22 H22A 109.5 . .
O2 C22 H22B 109.5 . .
H22A C22 H22B 109.5 . .
O2 C22 H22C 109.5 . .
H22A C22 H22C 109.5 . .
H22B C22 H22C 109.5 . .

loop_
_geom_bond_atom_site_label_1
_geom_bond_atom_site_label_2
_geom_bond_distance
_geom_bond_site_symmetry_2
O1 C13 1.365(2) .
O1 C5 1.390(2) .
O2 N1 1.383(2) .
O2 C22 1.437(2) .
N1 C9 1.295(2) .
C1 C2 1.380(3) .
C1 C12 1.383(3) .
C1 H1A 0.9500 .
C2 C3 1.385(3) .
C2 H2 0.9500 .
C3 C4 1.393(3) .
C3 H3 0.9500 .
C4 C11 1.397(3) .
C4 C5 1.470(3) .
C5 C6 1.355(3) .
C6 C7 1.453(3) .
C6 C14 1.482(3) .
C7 C13 1.398(3) .
C7 C8 1.412(3) .
C8 C10 1.410(3) .
C8 C9 1.480(3) .
C9 C10 1.478(3) 2
C10 C20 1.412(3) .
C10 C9 1.477(3) 2
C11 C12 1.387(3) .
C11 H11 0.9500 .
C12 H12 0.9500 .
C13 C21 1.379(3) .
C14 C19 1.389(3) .
C14 C15 1.398(3) .
C15 C16 1.385(3) .
C15 H15 0.9500 .
C16 C17 1.376(4) .
C16 H16 0.9500 .
C17 C18 1.383(4) .
C17 H17 0.9500 .
C18 C19 1.389(3) .
C18 H18 0.9500 .
C19 H19 0.9500 .
C20 C21 1.381(3) .
C20 H20 0.9500 .
C21 H21 0.9500 .
C22 H22A 0.9800 .
C22 H22B 0.9800 .
C22 H22C 0.9800 .
